data_1548465
loop_
_publ_author_name
'Gallagher, Audrey T.'
'Lee, Jung Yoon'
'Kathiresan, Venkatesan'
'Anderson, John S.'
'Hoffman, Brian M.'
'Harris, T. David'

_publ_section_title
;
 A structurally-characterized peroxomanganese(iv) porphyrin from
 reversible O<sub>2</sub> binding within a metal-organic framework.
;
_journal_issue 6
_journal_name_full 'Chemical science'
_journal_page_first 1596
_journal_page_last 1603
_journal_paper_doi 10.1039/c7sc03739b
_journal_volume 9
_journal_year 2018
_chemical_formula_moiety '0.25(C576 H288 Mn12 N48 O280 Zr48)'
_chemical_formula_sum 'C144 H72 Mn3 N12 O70 Zr12'
_chemical_formula_weight 4349.59
_space_group_crystal_system cubic
_space_group_IT_number 229
_space_group_name_Hall '-I 4 2 3'
_space_group_name_H-M_alt 'I m -3 m'
_symmetry_space_group_name_Hall '-I 4 2 3'
_symmetry_space_group_name_H-M 'I m -3 m'
_atom_sites_solution_hydrogens geom
_audit_creation_date 2017-06-19
_audit_creation_method
;
Olex2 1.2
(compiled Mar 28 2017 19:26:29 for OlexSys, GUI svn.r5337)
;
_audit_update_record
;
2017-08-23 deposited with the CCDC.
2017-12-14 downloaded from the CCDC.
;
_cell_angle_alpha 90
_cell_angle_beta 90
_cell_angle_gamma 90
_cell_formula_units_Z 4
_cell_length_a 38.4015(12)
_cell_length_b 38.4015(12)
_cell_length_c 38.4015(12)
_cell_measurement_reflns_used 9862
_cell_measurement_temperature 100
_cell_measurement_theta_max 67.963
_cell_measurement_theta_min 2.818
_cell_volume 56630(3)
_computing_cell_refinement 'SAINT v8.37A (Bruker, 2015)'
_computing_data_reduction 'SAINT v8.37A (Bruker, 2015)'
_computing_molecular_graphics 'Olex2 (Dolomanov et al., 2009)'
_computing_publication_material 'Olex2 (Dolomanov et al., 2009)'
_computing_structure_refinement 'ShelXL (Sheldrick, 2015)'
_diffrn_ambient_temperature 100
_diffrn_measured_fraction_theta_full 1.000
_diffrn_measured_fraction_theta_max 0.997
_diffrn_measurement_device_type 'Bruker APEX-II CCD'
_diffrn_measurement_method '\f and \w scans'
_diffrn_radiation_type CuK\a
_diffrn_radiation_wavelength 1.54178
_diffrn_reflns_av_R_equivalents 0.0723
_diffrn_reflns_av_unetI/netI 0.0293
_diffrn_reflns_Laue_measured_fraction_full 1.000
_diffrn_reflns_Laue_measured_fraction_max 0.997
_diffrn_reflns_limit_h_max 46
_diffrn_reflns_limit_h_min -46
_diffrn_reflns_limit_k_max 46
_diffrn_reflns_limit_k_min -44
_diffrn_reflns_limit_l_max 44
_diffrn_reflns_limit_l_min -37
_diffrn_reflns_number 148036
_diffrn_reflns_point_group_measured_fraction_full 1.000
_diffrn_reflns_point_group_measured_fraction_max 0.997
_diffrn_reflns_theta_full 67.679
_diffrn_reflns_theta_max 68.292
_diffrn_reflns_theta_min 1.627
_diffrn_standards_number 0
_exptl_absorpt_coefficient_mu 2.499
_exptl_absorpt_correction_T_max 0.7531
_exptl_absorpt_correction_T_min 0.6220
_exptl_absorpt_correction_type multi-scan
_exptl_absorpt_process_details
;
SADABS-2014/5 (Bruker,2014) was used for absorption correction.
wR2(int) was 0.0931 before and 0.0773 after correction.
The Ratio of minimum to maximum transmission is 0.8259.
The \l/2 correction factor is Not present.
;
_exptl_crystal_colour 'dark violet'
_exptl_crystal_colour_modifier dark
_exptl_crystal_colour_primary violet
_exptl_crystal_density_diffrn 0.510
_exptl_crystal_description block
_exptl_crystal_F_000 8540
_exptl_crystal_size_max 0.213
_exptl_crystal_size_mid 0.196
_exptl_crystal_size_min 0.156
_refine_diff_density_max 2.576
_refine_diff_density_min -1.034
_refine_diff_density_rms 0.143
_refine_ls_extinction_method none
_refine_ls_goodness_of_fit_ref 2.027
_refine_ls_hydrogen_treatment constr
_refine_ls_matrix_type full
_refine_ls_number_parameters 121
_refine_ls_number_reflns 4843
_refine_ls_number_restraints 232
_refine_ls_restrained_S_all 2.278
_refine_ls_R_factor_all 0.1566
_refine_ls_R_factor_gt 0.1445
_refine_ls_shift/su_max 0.000
_refine_ls_shift/su_mean 0.000
_refine_ls_structure_factor_coef Fsqd
_refine_ls_weighting_details 'w=1/[\s^2^(Fo^2^)+(0.2000P)^2^] where P=(Fo^2^+2Fc^2^)/3'
_refine_ls_weighting_scheme calc
_refine_ls_wR_factor_gt 0.4146
_refine_ls_wR_factor_ref 0.4351
_reflns_Friedel_coverage 0.000
_reflns_number_gt 4033
_reflns_number_total 4843
_reflns_threshold_expression 'I > 2\s(I)'
_cod_data_source_file c7sc03739b2.cif
_cod_data_source_block PCN224MnO2
_cod_depositor_comments 'Adding full bibliography for 1548465--1548466.cif.'
_cod_original_cell_volume 56630(5)
_cod_database_code 1548465
_shelx_shelxl_version_number 2014/7
_shelx_space_group_comment
;
The symmetry employed for this shelxl refinement is uniquely defined
by the following loop, which should always be used as a source of
symmetry information in preference to the above space-group names.
They are only intended as comments.
;
_olex2_refinement_description
;
1. Fixed Uiso
 At 1.2 times of:
  All C(H) groups
2. Restrained distances
 O2-O2_$1
 1.49 with sigma of 0.02
 O1_$1-O1
 1.49 with sigma of 0.02
 Mn1-N3_$2
 2.18955 with sigma of 0.02
 Mn1-O1 = Mn1-O2
 1.70024 with sigma of 0.02
3. Rigid bond restraints
 All non-hydrogen atoms
 with sigma for 1-2 distances of 0.01 and sigma for 1-3 distances of 0.01
4. Uiso/Uaniso restraints and constraints
All non-hydrogen atoms have similar U: within 2A with sigma of 0.04 and sigma
for terminal atoms of 0.08
Uanis(O6) \\sim Ueq, Uanis(Zr1) \\sim Ueq, Uanis(O4) \\sim Ueq, Uanis(O5) \\sim
Ueq, Uanis(O3) \\sim Ueq, Uanis(Zr2) \\sim Ueq, Uanis(C8) \\sim Ueq, Uanis(C7)
\\sim Ueq, Uanis(C6) \\sim Ueq, Uanis(C5) \\sim Ueq, Uanis(C4) \\sim Ueq,
Uanis(C3) \\sim Ueq, Uanis(C2) \\sim Ueq, Uanis(N3) \\sim Ueq, Uanis(C1) \\sim
Ueq, Uanis(O2) \\sim Ueq, Uanis(O1) \\sim Ueq: with sigma of 0.03 and sigma for
terminal atoms of 0.06
Uanis(Mn1) \\sim Ueq: with sigma of 0.02 and sigma for terminal atoms of 0.05
5. Others
 Sof(Zr2)=0.5*(1-FVAR(2))
 Sof(Zr1)=0.5*FVAR(2)
 Fixed Sof: Mn1(0.125) O2(0.125) O1(0.125)
6.a Aromatic/amide H refined with riding coordinates:
 C6(H6), C5(H5), C1(H1)
;
_olex2_submission_original_sample_id PCN224MnO2
_olex2_submission_special_instructions 'No special instructions were received'

loop_
_space_group_symop_operation_xyz
'x, y, z'
'-y, x, z'
'-x, -y, z'
'y, -x, z'
'x, -z, y'
'x, -y, -z'
'x, z, -y'
'z, y, -x'
'-x, y, -z'
'-z, y, x'
'z, x, y'
'y, z, x'
'-y, -z, x'
'z, -x, -y'
'-y, z, -x'
'-z, -x, y'
'-z, x, -y'
'y, -z, -x'
'y, x, -z'
'-y, -x, -z'
'-x, z, y'
'-x, -z, -y'
'z, -y, x'
'-z, -y, -x'
'x+1/2, y+1/2, z+1/2'
'-y+1/2, x+1/2, z+1/2'
'-x+1/2, -y+1/2, z+1/2'
'y+1/2, -x+1/2, z+1/2'
'x+1/2, -z+1/2, y+1/2'
'x+1/2, -y+1/2, -z+1/2'
'x+1/2, z+1/2, -y+1/2'
'z+1/2, y+1/2, -x+1/2'
'-x+1/2, y+1/2, -z+1/2'
'-z+1/2, y+1/2, x+1/2'
'z+1/2, x+1/2, y+1/2'
'y+1/2, z+1/2, x+1/2'
'-y+1/2, -z+1/2, x+1/2'
'z+1/2, -x+1/2, -y+1/2'
'-y+1/2, z+1/2, -x+1/2'
'-z+1/2, -x+1/2, y+1/2'
'-z+1/2, x+1/2, -y+1/2'
'y+1/2, -z+1/2, -x+1/2'
'y+1/2, x+1/2, -z+1/2'
'-y+1/2, -x+1/2, -z+1/2'
'-x+1/2, z+1/2, y+1/2'
'-x+1/2, -z+1/2, -y+1/2'
'z+1/2, -y+1/2, x+1/2'
'-z+1/2, -y+1/2, -x+1/2'
'-x, -y, -z'
'y, -x, -z'
'x, y, -z'
'-y, x, -z'
'-x, z, -y'
'-x, y, z'
'-x, -z, y'
'-z, -y, x'
'x, -y, z'
'z, -y, -x'
'-z, -x, -y'
'-y, -z, -x'
'y, z, -x'
'-z, x, y'
'y, -z, x'
'z, x, -y'
'z, -x, y'
'-y, z, x'
'-y, -x, z'
'y, x, z'
'x, -z, -y'
'x, z, y'
'-z, y, -x'
'z, y, x'
'-x+1/2, -y+1/2, -z+1/2'
'y+1/2, -x+1/2, -z+1/2'
'x+1/2, y+1/2, -z+1/2'
'-y+1/2, x+1/2, -z+1/2'
'-x+1/2, z+1/2, -y+1/2'
'-x+1/2, y+1/2, z+1/2'
'-x+1/2, -z+1/2, y+1/2'
'-z+1/2, -y+1/2, x+1/2'
'x+1/2, -y+1/2, z+1/2'
'z+1/2, -y+1/2, -x+1/2'
'-z+1/2, -x+1/2, -y+1/2'
'-y+1/2, -z+1/2, -x+1/2'
'y+1/2, z+1/2, -x+1/2'
'-z+1/2, x+1/2, y+1/2'
'y+1/2, -z+1/2, x+1/2'
'z+1/2, x+1/2, -y+1/2'
'z+1/2, -x+1/2, y+1/2'
'-y+1/2, z+1/2, x+1/2'
'-y+1/2, -x+1/2, z+1/2'
'y+1/2, x+1/2, z+1/2'
'x+1/2, -z+1/2, -y+1/2'
'x+1/2, z+1/2, y+1/2'
'-z+1/2, y+1/2, -x+1/2'
'z+1/2, y+1/2, x+1/2'

loop_
_atom_site_label
_atom_site_type_symbol
_atom_site_fract_x
_atom_site_fract_y
_atom_site_fract_z
_atom_site_U_iso_or_equiv
_atom_site_adp_type
_atom_site_occupancy
_atom_site_site_symmetry_order
_atom_site_calc_flag
_atom_site_refinement_flags_posn
_atom_site_refinement_flags_adp
_atom_site_refinement_flags_occupancy
_atom_site_disorder_group
Zr1 Zr 0.30155(9) 0.30155(9) 0.23688(9) 0.0845(14) Uani 0.451(6) 2 d S TU P .
Zr2 Zr 0.21547(9) 0.28011(9) 0.21547(9) 0.0961(13) Uani 0.549(6) 2 d S TU P .
C4 C 0.40937(19) 0.2500 0.09063(19) 0.151(4) Uani 1 2 d S TU P .
C3 C 0.43625(16) 0.2500 0.06375(16) 0.167(5) Uani 1 2 d S TU P .
C7 C 0.35923(18) 0.2500 0.14077(18) 0.149(4) Uani 1 2 d S TU P .
C6 C 0.3650(2) 0.2179(4) 0.1239(2) 0.166(4) Uani 1 1 d . U . .
H6 H 0.3522 0.1973 0.1286 0.199 Uiso 1 1 calc R U . .
C5 C 0.3923(3) 0.2202(5) 0.0992(3) 0.182(5) Uani 1 1 d . U . .
H5 H 0.3991 0.1993 0.0877 0.218 Uiso 1 1 calc R U . .
O5 O 0.2834(2) 0.2834(2) 0.2834(2) 0.080(3) Uani 1 6 d S TU P .
O4 O 0.3147(3) 0.3413(3) 0.2498(3) 0.211(4) Uani 1 1 d . U . .
O3 O 0.3267(2) 0.2755(3) 0.1845(2) 0.190(4) Uani 1 1 d . U . 2
C8 C 0.3318(2) 0.2500 0.1682(2) 0.150(4) Uani 1 2 d S TU P .
O6 O 0.24935(18) 0.3201(3) 0.24935(18) 0.135(3) Uani 1 2 d S TU P 2
Mn1 Mn 0.5000 0.2708(2) 0.0000 0.153(3) Uani 0.5 4 d DS TU P .
O2 O 0.5000 0.3106(12) 0.0191(3) 0.212(8) Uani 0.25 2 d DS TU P .
N3 N 0.5000 0.2517(4) 0.05240(16) 0.166(4) Uani 1 2 d DS TU P .
C2 C 0.47191(15) 0.2480(4) 0.07374(15) 0.178(4) Uani 1 1 d . U . .
C1 C 0.48288(16) 0.2495(4) 0.10931(15) 0.184(5) Uani 1 1 d . U . .
H1 H 0.4682 0.2503 0.1292 0.221 Uiso 1 1 calc R U . .
O1 O 0.5191(3) 0.3109(12) 0.0000 0.203(9) Uani 0.25 2 d DS TU P .

loop_
_atom_site_aniso_label
_atom_site_aniso_U_11
_atom_site_aniso_U_22
_atom_site_aniso_U_33
_atom_site_aniso_U_23
_atom_site_aniso_U_13
_atom_site_aniso_U_12
Zr1 0.0858(15) 0.0858(15) 0.0818(16) 0.0614(13) 0.0614(13) 0.0526(13)
Zr2 0.0993(14) 0.0896(15) 0.0993(14) 0.0576(13) 0.0459(14) 0.0576(13)
C4 0.045(2) 0.364(14) 0.045(2) 0.007(5) -0.007(3) 0.007(5)
C3 0.040(2) 0.421(16) 0.040(2) 0.003(5) 0.000(3) 0.003(5)
C7 0.084(4) 0.278(12) 0.084(4) 0.057(6) 0.048(6) 0.057(6)
C6 0.092(5) 0.315(12) 0.090(5) 0.019(6) 0.046(5) 0.056(7)
C5 0.103(6) 0.334(12) 0.109(6) 0.016(8) 0.053(5) 0.047(8)
O5 0.080(3) 0.080(3) 0.080(3) 0.041(3) 0.041(3) 0.041(3)
O4 0.209(8) 0.168(6) 0.255(10) 0.062(5) 0.016(7) -0.029(6)
O3 0.185(6) 0.223(7) 0.163(5) 0.121(5) 0.141(5) 0.100(6)
C8 0.116(6) 0.218(11) 0.116(6) 0.079(6) 0.084(7) 0.079(6)
O6 0.122(4) 0.161(8) 0.122(4) 0.059(3) 0.035(4) 0.059(3)
Mn1 0.0214(13) 0.418(11) 0.0200(13) 0.000 0.000 0.000
O2 0.083(15) 0.362(13) 0.191(18) 0.001(10) 0.000 0.000
N3 0.052(3) 0.422(14) 0.023(3) 0.002(5) 0.000 0.000
C2 0.040(3) 0.464(14) 0.029(2) -0.004(5) 0.005(2) -0.007(5)
C1 0.038(3) 0.480(17) 0.035(3) -0.017(5) 0.000(2) -0.015(6)
O1 0.195(19) 0.346(16) 0.067(13) 0.000 0.000 0.021(16)

loop_
_atom_type_symbol
_atom_type_description
_atom_type_scat_dispersion_real
_atom_type_scat_dispersion_imag
_atom_type_scat_source
C C 0.0181 0.0091 'International Tables Vol C Tables 4.2.6.8 and 6.1.1.4'
H H 0.0000 0.0000 'International Tables Vol C Tables 4.2.6.8 and 6.1.1.4'
Mn Mn -0.5299 2.8052 'International Tables Vol C Tables 4.2.6.8 and 6.1.1.4'
N N 0.0311 0.0180 'International Tables Vol C Tables 4.2.6.8 and 6.1.1.4'
O O 0.0492 0.0322 'International Tables Vol C Tables 4.2.6.8 and 6.1.1.4'
Zr Zr -0.1862 2.2449 'International Tables Vol C Tables 4.2.6.8 and 6.1.1.4'

loop_
_geom_angle_atom_site_label_1
_geom_angle_atom_site_label_2
_geom_angle_atom_site_label_3
_geom_angle
_geom_angle_site_symmetry_1
_geom_angle_site_symmetry_3
Zr1 Zr1 Zr1 60.0 11 12
Zr2 Zr1 Zr1 59.93(9) . 11
Zr2 Zr1 Zr1 89.96(9) 83 12
Zr2 Zr1 Zr1 89.99(3) . 12
Zr2 Zr1 Zr1 59.93(9) 12 12
Zr2 Zr1 Zr1 89.96(9) 83 11
Zr2 Zr1 Zr1 89.99(3) 12 11
Zr2 Zr1 Zr2 35.32(11) 83 12
Zr2 Zr1 Zr2 60.11(17) 12 .
Zr2 Zr1 Zr2 35.32(11) 83 .
Zr2 Zr1 O5 96.3(4) 83 .
Zr2 Zr1 O4 150.1(4) 83 .
Zr2 Zr1 O4 150.1(4) 83 68
Zr2 Zr1 O3 61.1(3) 83 68
Zr2 Zr1 O3 61.1(3) 83 .
Zr2 Zr1 O6 77.5(4) 83 .
Zr2 Zr1 O6 77.5(4) 83 12
O5 Zr1 Zr1 30.60(8) . 12
O5 Zr1 Zr1 30.60(8) . 11
O5 Zr1 Zr2 78.6(3) . .
O5 Zr1 Zr2 78.6(3) . 12
O5 Zr1 O3 135.6(3) . .
O5 Zr1 O3 135.6(3) . 68
O5 Zr1 O6 66.7(2) . 12
O5 Zr1 O6 66.7(2) . .
O4 Zr1 Zr1 90.2(4) 68 12
O4 Zr1 Zr1 115.7(4) 68 11
O4 Zr1 Zr1 90.2(4) . 11
O4 Zr1 Zr1 115.7(4) . 12
O4 Zr1 Zr2 124.4(4) 68 12
O4 Zr1 Zr2 174.5(5) 68 .
O4 Zr1 Zr2 174.5(5) . 12
O4 Zr1 Zr2 124.4(4) . .
O4 Zr1 O5 98.9(5) . .
O4 Zr1 O5 98.9(5) 68 .
O4 Zr1 O4 50.9(8) 68 .
O4 Zr1 O3 90.4(5) . 68
O4 Zr1 O3 119.8(4) 68 68
O4 Zr1 O3 119.7(4) . .
O4 Zr1 O3 90.4(5) 68 .
O4 Zr1 O6 85.1(5) . .
O4 Zr1 O6 85.1(5) 68 12
O4 Zr1 O6 132.2(6) 68 .
O4 Zr1 O6 132.2(6) . 12
O3 Zr1 Zr1 149.4(3) . 11
O3 Zr1 Zr1 149.4(3) 68 12
O3 Zr1 Zr1 106.99(17) 68 11
O3 Zr1 Zr1 106.99(17) . 12
O3 Zr1 Zr2 60.9(3) 68 .
O3 Zr1 Zr2 94.7(3) . .
O3 Zr1 Zr2 94.7(3) 68 12
O3 Zr1 Zr2 60.9(3) . 12
O3 Zr1 O3 69.3(4) . 68
O6 Zr1 Zr1 94.3(2) . 12
O6 Zr1 Zr1 36.35(18) 12 12
O6 Zr1 Zr1 94.3(2) 12 11
O6 Zr1 Zr1 36.35(18) . 11
O6 Zr1 Zr2 42.4(4) 12 12
O6 Zr1 Zr2 42.4(4) . .
O6 Zr1 Zr2 98.2(4) 12 .
O6 Zr1 Zr2 98.3(4) . 12
O6 Zr1 O3 71.1(3) . 68
O6 Zr1 O3 71.1(3) 12 .
O6 Zr1 O3 132.6(4) 12 68
O6 Zr1 O3 132.6(4) . .
O6 Zr1 O6 123.5(6) 12 .
Zr1 Zr2 Zr1 60.15(17) . 11
Zr1 Zr2 Zr1 144.68(11) 84 .
Zr1 Zr2 Zr1 144.68(11) 84 11
Zr1 Zr2 Zr2 90.05(9) 84 11
Zr1 Zr2 Zr2 90.01(3) . 11
Zr1 Zr2 Zr2 59.94(9) 11 11
Zr1 Zr2 Zr2 130.46(19) 84 84
Zr1 Zr2 Zr2 130.46(19) 84 83
Zr1 Zr2 O5 56.3(3) 84 73
Zr1 Zr2 O3 91.3(4) 84 84
Zr1 Zr2 O3 91.3(4) 84 46
Zr1 Zr2 O6 175.4(2) 84 .
Zr1 Zr2 O6 72.8(3) 84 83
Zr1 Zr2 O6 72.8(3) 84 84
Zr2 Zr2 Zr1 72.0(2) 84 .
Zr2 Zr2 Zr1 14.22(9) 84 11
Zr2 Zr2 Zr1 72.0(2) 83 11
Zr2 Zr2 Zr1 14.22(9) 83 .
Zr2 Zr2 Zr2 82.5(3) 83 84
Zr2 Zr2 Zr2 48.76(14) 84 11
Zr2 Zr2 Zr2 90.0 83 11
O5 Zr2 Zr1 102.3(2) 73 11
O5 Zr2 Zr1 102.3(2) 73 .
O5 Zr2 Zr2 92.5(2) 73 84
O5 Zr2 Zr2 44.0(2) 73 11
O5 Zr2 Zr2 92.5(2) 73 83
O3 Zr2 Zr1 121.7(4) 46 .
O3 Zr2 Zr1 82.8(3) 84 .
O3 Zr2 Zr1 121.7(4) 84 11
O3 Zr2 Zr1 82.8(3) 46 11
O3 Zr2 Zr2 109.51(19) 46 11
O3 Zr2 Zr2 134.5(4) 46 83
O3 Zr2 Zr2 134.5(4) 84 84
O3 Zr2 Zr2 169.4(2) 84 11
O3 Zr2 Zr2 81.1(3) 46 84
O3 Zr2 Zr2 81.1(3) 84 83
O3 Zr2 O5 130.2(3) 46 73
O3 Zr2 O5 130.2(3) 84 73
O3 Zr2 O3 80.9(4) 46 84
O3 Zr2 O6 85.1(4) 84 .
O3 Zr2 O6 85.1(4) 46 .
O3 Zr2 O6 76.2(3) 46 84
O3 Zr2 O6 76.2(3) 84 83
O3 Zr2 O6 151.6(4) 84 84
O3 Zr2 O6 151.6(4) 46 83
O6 Zr2 Zr1 37.81(16) . .
O6 Zr2 Zr1 72.0(3) 83 .
O6 Zr2 Zr1 123.7(3) 84 .
O6 Zr2 Zr1 72.0(3) 84 11
O6 Zr2 Zr1 123.7(3) 83 11
O6 Zr2 Zr1 37.81(16) . 11
O6 Zr2 Zr2 52.0(2) . 83
O6 Zr2 Zr2 38.1(2) 84 11
O6 Zr2 Zr2 52.0(2) . 84
O6 Zr2 Zr2 127.1(3) 83 84
O6 Zr2 Zr2 93.96(18) . 11
O6 Zr2 Zr2 57.8(3) 84 84
O6 Zr2 Zr2 127.1(3) 84 83
O6 Zr2 Zr2 94.26(19) 83 11
O6 Zr2 Zr2 57.8(3) 83 83
O6 Zr2 O5 59.5(2) 83 73
O6 Zr2 O5 128.4(4) . 73
O6 Zr2 O5 59.5(2) 84 73
O6 Zr2 O6 119.0(4) 83 84
O6 Zr2 O6 109.2(4) 83 .
O6 Zr2 O6 109.2(3) 84 .
C5 C4 C3 120.7(6) 48 .
C5 C4 C3 120.7(6) . .
C5 C4 C5 118.5(13) . 48
C2 C3 C4 119.3(4) 48 .
C2 C3 C4 119.3(4) . .
C2 C3 C2 121.4(8) 48 .
C6 C7 C6 128.2(11) . 48
C6 C7 C8 115.9(5) 48 .
C6 C7 C8 115.9(5) . .
C7 C6 C5 111.8(13) . .
C4 C5 C6 124.7(14) . .
Zr1 O5 Zr1 118.80(15) . 11
Zr1 O5 Zr1 118.80(15) . 12
Zr1 O5 Zr1 118.80(15) 12 11
Zr1 O5 Zr2 110.6(4) . 84
Zr1 O5 Zr2 110.6(4) 12 83
Zr1 O5 Zr2 27.46(14) 12 73
Zr1 O5 Zr2 110.6(4) 12 84
Zr1 O5 Zr2 110.6(4) 11 83
Zr1 O5 Zr2 27.46(14) 11 84
Zr1 O5 Zr2 110.6(4) 11 73
Zr1 O5 Zr2 27.46(14) . 83
Zr1 O5 Zr2 110.6(4) . 73
Zr2 O5 Zr2 92.1(4) 84 73
Zr2 O5 Zr2 92.1(4) 84 83
Zr2 O5 Zr2 92.1(4) 83 73
O4 O4 Zr1 64.5(4) 68 .
Zr2 O3 Zr1 27.54(13) 83 .
C8 O3 Zr1 147.6(7) . .
C8 O3 Zr2 126.9(9) . 83
O3 C8 C7 119.7(6) . .
O3 C8 C7 119.7(6) 48 .
O3 C8 O3 120.6(12) 48 .
Zr1 O6 Zr1 107.3(4) . 11
Zr1 O6 Zr2 99.8(4) 11 .
Zr1 O6 Zr2 113.6(4) 11 83
Zr1 O6 Zr2 99.8(4) . .
Zr1 O6 Zr2 29.71(11) . 83
Zr1 O6 Zr2 113.6(4) . 84
Zr1 O6 Zr2 29.71(11) 11 84
Zr2 O6 Zr2 103.9(5) 84 83
Zr2 O6 Zr2 70.2(4) 84 .
Zr2 O6 Zr2 70.2(4) 83 .
Mn1 Mn1 O2 154.3(8) 80_554 .
Mn1 Mn1 O2 154.3(8) 80_554 9_655
Mn1 Mn1 N3 70.0(5) 80_554 51
Mn1 Mn1 N3 66.8(4) 80_554 48
Mn1 Mn1 N3 66.8(4) 80_554 82
Mn1 Mn1 N3 70.0(5) 80_554 .
Mn1 Mn1 O1 154.6(7) 80_554 9_655
Mn1 Mn1 O1 154.6(7) 80_554 .
O2 Mn1 O2 51.3(15) . 9_655
O2 Mn1 N3 135.7(9) 9_655 .
O2 Mn1 N3 110.8(4) . 82
O2 Mn1 N3 135.7(9) . 51
O2 Mn1 N3 110.8(4) . 48
O2 Mn1 N3 110.8(4) 9_655 48
O2 Mn1 N3 84.3(9) . .
O2 Mn1 N3 110.8(4) 9_655 82
O2 Mn1 N3 84.3(9) 9_655 51
O2 Mn1 O1 35.5(9) 9_655 9_655
O2 Mn1 O1 35.5(9) 9_655 .
O2 Mn1 O1 35.5(9) . 9_655
O2 Mn1 O1 35.5(9) . .
N3 Mn1 N3 82.25(14) . 48
N3 Mn1 N3 82.25(14) . 82
N3 Mn1 N3 82.25(14) 51 48
N3 Mn1 N3 82.25(14) 51 82
N3 Mn1 N3 133.5(9) 48 82
N3 Mn1 N3 140.0(9) . 51
O1 Mn1 N3 108.0(4) . 51
O1 Mn1 N3 138.7(9) . 48
O1 Mn1 N3 87.8(9) . 82
O1 Mn1 N3 108.0(4) . .
O1 Mn1 N3 108.0(4) 9_655 .
O1 Mn1 N3 108.0(4) 9_655 51
O1 Mn1 N3 138.7(9) 9_655 82
O1 Mn1 N3 87.8(8) 9_655 48
O1 Mn1 O1 50.8(15) . 9_655
O2 O2 Mn1 64.3(8) 9_655 .
O1 O2 Mn1 72.8(15) 9_655 .
O1 O2 Mn1 72.8(15) . .
O1 O2 O2 44.9(6) . 9_655
O1 O2 O2 44.9(6) 9_655 9_655
O1 O2 O1 89.8(11) 9_655 .
Mn1 N3 Mn1 43.2(4) . 80_554
C2 N3 Mn1 120.7(7) . 80_554
C2 N3 Mn1 127.0(5) 54_655 .
C2 N3 Mn1 127.0(5) . .
C2 N3 Mn1 120.7(7) 54_655 80_554
C2 N3 C2 104.7(7) . 54_655
N3 C2 C3 126.4(6) . .
N3 C2 C1 109.7(6) . .
C1 C2 C3 122.6(6) . .
C1 C1 C2 107.1(4) 54_655 .
O2 O1 Mn1 71.7(15) . .
O2 O1 Mn1 71.7(15) 9_655 .
O2 O1 O2 90.1(11) 9_655 .
O2 O1 O1 45.1(6) . 9_655
O2 O1 O1 45.1(6) 9_655 9_655
O1 O1 Mn1 64.6(7) 9_655 .

loop_
_geom_bond_atom_site_label_1
_geom_bond_atom_site_label_2
_geom_bond_distance
_geom_bond_site_symmetry_2
Zr1 Zr1 3.512(2) 12
Zr1 Zr1 3.512(2) 11
Zr1 Zr2 3.504(9) 12
Zr1 Zr2 3.504(9) .
Zr1 Zr2 1.131(3) 83
Zr1 O5 2.040(2) .
Zr1 O4 1.684(14) .
Zr1 O4 1.684(14) 68
Zr1 O3 2.446(9) 68
Zr1 O3 2.446(9) .
Zr1 O6 2.180(5) .
Zr1 O6 2.180(5) 12
Zr2 Zr1 1.131(3) 84
Zr2 Zr1 3.504(9) 11
Zr2 Zr2 2.663(7) 84
Zr2 Zr2 3.510(2) 11
Zr2 Zr2 2.663(7) 83
Zr2 O5 2.438(8) 73
Zr2 O3 2.142(6) 84
Zr2 O3 2.142(6) 46
Zr2 O6 2.396(14) .
Zr2 O6 2.229(7) 84
Zr2 O6 2.229(7) 83
C4 C3 1.460(13) .
C4 C5 1.360(17) .
C4 C5 1.360(17) 48
C3 C2 1.424(7) .
C3 C2 1.424(7) 48
C7 C6 1.409(14) .
C7 C6 1.409(14) 48
C7 C8 1.487(14) .
C6 C5 1.417(13) .
O5 Zr1 2.040(2) 12
O5 Zr1 2.040(2) 11
O5 Zr2 2.439(8) 84
O5 Zr2 2.439(8) 83
O5 Zr2 2.439(8) 73
O4 O4 1.45(2) 68
O3 Zr2 2.142(6) 83
O3 C8 1.179(11) .
C8 O3 1.179(11) 48
O6 Zr1 2.180(5) 11
O6 Zr2 2.229(7) 84
O6 Zr2 2.229(7) 83
Mn1 Mn1 1.596(16) 80_554
Mn1 O2 1.69(4) .
Mn1 O2 1.69(4) 9_655
Mn1 N3 2.141(9) .
Mn1 N3 2.190(9) 48
Mn1 N3 2.190(9) 82
Mn1 N3 2.141(9) 51
Mn1 O1 1.71(4) 9_655
Mn1 O1 1.71(4) .
O2 O2 1.47(2) 9_655
O2 O1 1.037(10) .
O2 O1 1.037(10) 9_655
N3 Mn1 2.190(9) 80_554
N3 C2 1.362(7) .
N3 C2 1.363(7) 54_655
C2 C1 1.431(8) .
C1 C1 1.314(12) 54_655
O1 O2 1.037(10) 9_655
O1 O1 1.46(2) 9_655

loop_
_smtbx_masks_void_nr
_smtbx_masks_void_average_x
_smtbx_masks_void_average_y
_smtbx_masks_void_average_z
_smtbx_masks_void_volume
_smtbx_masks_void_count_electrons
1 -0.324 -0.443 -0.816 44380.7 7304.5
